data_7714243
loop_
_publ_author_name
'C S, Akshaya Keerthi'
'Das, Sandip'
'kulbir, Kulbir'
'Bhardwaj, Prabhakar'
'Sk, Md Palashuddin'
'Kumar, Pankaj'

_publ_section_title
;
 Mechanistic Insights of Nitric Oxide Oxygenation (NOO) Reactions of
 {CrNO}5 &amp; {CoNO}8
;
_journal_name_full 'Dalton Transactions'
_journal_paper_doi 10.1039/D3DT03177B
_journal_year 2023
_chemical_formula_moiety 'C16 H22 Co N6 O4'
_chemical_formula_sum 'C16 H22 Co N6 O4'
_chemical_formula_weight 421.33
_space_group_crystal_system orthorhombic
_space_group_IT_number 60
_space_group_name_Hall '-P 2n 2ab'
_space_group_name_H-M_alt 'P b c n'
_atom_sites_solution_hydrogens geom
_audit_creation_date 2023-02-08
_audit_creation_method
;
Olex2 1.5
(compiled 2022.04.07 svn.rca3783a0 for OlexSys, GUI svn.r6498)
;
_audit_update_record
;
2023-02-13 deposited with the CCDC.	2023-10-13 downloaded from the CCDC.
;
_cell_angle_alpha 90
_cell_angle_beta 90
_cell_angle_gamma 90
_cell_formula_units_Z 4
_cell_length_a 13.350(3)
_cell_length_b 8.745(2)
_cell_length_c 15.324(4)
_cell_measurement_reflns_used 20198
_cell_measurement_temperature 101(2)
_cell_measurement_theta_max 26.380
_cell_measurement_theta_min 3.052
_cell_volume 1789.0(7)
_computing_molecular_graphics 'Olex2 1.5 (Dolomanov et al., 2009)'
_computing_publication_material 'Olex2 1.5 (Dolomanov et al., 2009)'
_computing_structure_refinement 'XL  (Sheldrick, 2008)'
_diffrn_ambient_temperature 101.00
_diffrn_measured_fraction_theta_full 0.912
_diffrn_measured_fraction_theta_max 0.917
_diffrn_measurement_device_type 'Photon III Duo'
_diffrn_radiation_type MoK\a
_diffrn_radiation_wavelength 0.71073
_diffrn_reflns_av_R_equivalents 0.0645
_diffrn_reflns_av_unetI/netI 0.0304
_diffrn_reflns_Laue_measured_fraction_full 0.912
_diffrn_reflns_Laue_measured_fraction_max 0.917
_diffrn_reflns_limit_h_max 16
_diffrn_reflns_limit_h_min -15
_diffrn_reflns_limit_k_max 10
_diffrn_reflns_limit_k_min -10
_diffrn_reflns_limit_l_max 19
_diffrn_reflns_limit_l_min -19
_diffrn_reflns_number 20198
_diffrn_reflns_point_group_measured_fraction_full 0.912
_diffrn_reflns_point_group_measured_fraction_max 0.917
_diffrn_reflns_theta_full 25.242
_diffrn_reflns_theta_max 26.380
_diffrn_reflns_theta_min 3.052
_exptl_absorpt_coefficient_mu 0.996
_exptl_crystal_density_diffrn 1.564
_exptl_crystal_description needle
_exptl_crystal_F_000 876
_refine_diff_density_max 4.393
_refine_diff_density_min -1.560
_refine_diff_density_rms 0.164
_refine_ls_extinction_method none
_refine_ls_goodness_of_fit_ref 1.123
_refine_ls_hydrogen_treatment constr
_refine_ls_matrix_type full
_refine_ls_number_parameters 124
_refine_ls_number_reflns 1680
_refine_ls_number_restraints 0
_refine_ls_restrained_S_all 1.123
_refine_ls_R_factor_all 0.1046
_refine_ls_R_factor_gt 0.0970
_refine_ls_shift/su_max 0.000
_refine_ls_shift/su_mean 0.000
_refine_ls_structure_factor_coef Fsqd
_refine_ls_weighting_details 'w=1/[\s^2^(Fo^2^)+(0.1453P)^2^+11.6090P] where P=(Fo^2^+2Fc^2^)/3'
_refine_ls_weighting_scheme calc
_refine_ls_wR_factor_gt 0.2668
_refine_ls_wR_factor_ref 0.2736
_reflns_Friedel_coverage 0.000
_reflns_number_gt 1439
_reflns_number_total 1680
_reflns_threshold_expression 'I > 2\s(I)'
_cod_data_source_file d3dt03177b2.cif
_cod_data_source_block mo_ak_co_nte_0ma_a
_cod_database_code 7714243
_shelx_shelxl_version_number 2019/1
_shelx_space_group_comment
;
The symmetry employed for this shelxl refinement is uniquely defined
by the following loop, which should always be used as a source of
symmetry information in preference to the above space-group names.
They are only intended as comments.
;
_olex2_refinement_description
;
1. Fixed Uiso
 At 1.2 times of:
  All C(H) groups, All C(H,H) groups
 At 1.5 times of:
  All C(H,H,H) groups
2.a Secondary CH2 refined with riding coordinates:
 C6(H6A,H6B), C8(H8A,H8B)
2.b Aromatic/amide H refined with riding coordinates:
 C2(H2), C3(H3), C4(H4), C5(H5)
2.c Idealised Me refined as rotating group:
 C7(H7A,H7B,H7C)
;
_olex2_submission_special_instructions 'No special instructions were received'

loop_
_space_group_symop_operation_xyz
'x, y, z'
'-x+1/2, -y+1/2, z+1/2'
'-x, y, -z+1/2'
'x+1/2, -y+1/2, -z'
'-x, -y, -z'
'x-1/2, y-1/2, -z-1/2'
'x, -y, z-1/2'
'-x-1/2, y-1/2, z'

loop_
_atom_site_label
_atom_site_type_symbol
_atom_site_fract_x
_atom_site_fract_y
_atom_site_fract_z
_atom_site_U_iso_or_equiv
_atom_site_adp_type
_atom_site_occupancy
_atom_site_site_symmetry_order
_atom_site_calc_flag
_atom_site_refinement_flags_posn
_atom_site_refinement_flags_adp
_atom_site_refinement_flags_occupancy
_atom_site_disorder_assembly
_atom_site_disorder_group
Co1 Co 0.500000 0.27199(13) 0.750000 0.0227(5) Uani 1 2 d S T P . .
O1 O 0.4209(3) 0.1276(6) 0.6684(3) 0.0341(10) Uani 1 1 d . . . . .
O2 O 0.4114(4) -0.0769(6) 0.5961(3) 0.0416(12) Uani 1 1 d . . . . .
N2 N 0.6320(4) 0.2889(6) 0.6698(3) 0.0265(11) Uani 1 1 d . . . . .
N3 N 0.5825(4) 0.4608(7) 0.8095(3) 0.0314(12) Uani 1 1 d . . . . .
N4 N 0.4623(4) 0.0049(6) 0.6425(4) 0.0339(13) Uani 1 1 d . . . . .
C1 C 0.7081(5) 0.3671(7) 0.7062(4) 0.0291(13) Uani 1 1 d . . . . .
C2 C 0.7984(5) 0.3902(8) 0.6639(4) 0.0327(13) Uani 1 1 d . . . . .
H2 H 0.850763 0.445543 0.691578 0.039 Uiso 1 1 calc R U . . .
C3 C 0.8114(5) 0.3319(8) 0.5813(4) 0.0345(14) Uani 1 1 d . . . . .
H3 H 0.872927 0.346025 0.551227 0.041 Uiso 1 1 calc R U . . .
C4 C 0.7343(5) 0.2534(7) 0.5428(4) 0.0323(14) Uani 1 1 d . . . . .
H4 H 0.741630 0.212684 0.485704 0.039 Uiso 1 1 calc R U . . .
C5 C 0.6458(5) 0.2340(7) 0.5883(4) 0.0300(13) Uani 1 1 d . . . . .
H5 H 0.592490 0.179971 0.561196 0.036 Uiso 1 1 calc R U . . .
C6 C 0.6893(5) 0.4237(9) 0.7979(4) 0.0368(15) Uani 1 1 d . . . . .
H6A H 0.709217 0.343919 0.840306 0.044 Uiso 1 1 calc R U . . .
H6B H 0.730381 0.515875 0.809044 0.044 Uiso 1 1 calc R U . . .
C7 C 0.5600(5) 0.4841(9) 0.9033(4) 0.0367(15) Uani 1 1 d . . . . .
H7A H 0.599906 0.569728 0.925582 0.055 Uiso 1 1 calc R U . . .
H7B H 0.576699 0.391080 0.935824 0.055 Uiso 1 1 calc R U . . .
H7C H 0.488638 0.507011 0.910440 0.055 Uiso 1 1 calc R U . . .
C8 C 0.5550(6) 0.6020(8) 0.7603(4) 0.0374(16) Uani 1 1 d . . . . .
H8A H 0.594007 0.606749 0.705375 0.045 Uiso 1 1 calc R U . . .
H8B H 0.571824 0.693335 0.795549 0.045 Uiso 1 1 calc R U . . .

loop_
_atom_site_aniso_label
_atom_site_aniso_U_11
_atom_site_aniso_U_22
_atom_site_aniso_U_33
_atom_site_aniso_U_23
_atom_site_aniso_U_13
_atom_site_aniso_U_12
Co1 0.0231(7) 0.0276(7) 0.0174(7) 0.000 -0.0001(4) 0.000
O1 0.030(2) 0.040(2) 0.033(2) -0.0054(19) -0.0011(17) 0.0005(18)
O2 0.045(3) 0.044(3) 0.036(2) -0.012(2) -0.002(2) -0.008(2)
N2 0.028(2) 0.031(3) 0.021(2) 0.0027(19) 0.0006(18) -0.003(2)
N3 0.036(3) 0.043(3) 0.016(2) -0.004(2) 0.0047(19) -0.009(2)
N4 0.029(3) 0.045(3) 0.028(3) -0.006(2) -0.004(2) -0.001(2)
C1 0.030(3) 0.036(3) 0.022(3) 0.001(2) -0.002(2) -0.002(2)
C2 0.033(3) 0.037(3) 0.028(3) 0.005(2) -0.004(2) -0.006(3)
C3 0.030(3) 0.041(3) 0.032(3) 0.003(3) 0.006(2) 0.001(3)
C4 0.036(3) 0.034(3) 0.027(3) 0.000(2) 0.003(2) 0.000(3)
C5 0.034(3) 0.032(3) 0.024(3) -0.003(2) 0.000(2) -0.005(2)
C6 0.035(3) 0.055(4) 0.021(3) -0.003(3) -0.002(2) -0.017(3)
C7 0.038(3) 0.054(4) 0.018(3) -0.009(3) 0.000(3) -0.010(3)
C8 0.048(4) 0.027(3) 0.037(3) -0.002(2) 0.013(3) -0.006(3)

loop_
_atom_type_symbol
_atom_type_description
_atom_type_scat_dispersion_real
_atom_type_scat_dispersion_imag
_atom_type_scat_source
C C 0.0033 0.0016 'International Tables Vol C Tables 4.2.6.8 and 6.1.1.4'
H H 0.0000 0.0000 'International Tables Vol C Tables 4.2.6.8 and 6.1.1.4'
Co Co 0.3494 0.9721 'International Tables Vol C Tables 4.2.6.8 and 6.1.1.4'
N N 0.0061 0.0033 'International Tables Vol C Tables 4.2.6.8 and 6.1.1.4'
O O 0.0106 0.0060 'International Tables Vol C Tables 4.2.6.8 and 6.1.1.4'

loop_
_geom_angle_atom_site_label_1
_geom_angle_atom_site_label_2
_geom_angle_atom_site_label_3
_geom_angle
_geom_angle_site_symmetry_1
_geom_angle_site_symmetry_3
_geom_angle_publ_flag
O1 Co1 O1 104.7(3) 3_656 . ?
O1 Co1 N2 96.61(18) . . ?
O1 Co1 N2 88.22(18) . 3_656 ?
O1 Co1 N2 88.22(18) 3_656 . ?
O1 Co1 N2 96.61(18) 3_656 3_656 ?
O1 Co1 N3 87.23(19) . 3_656 ?
O1 Co1 N3 166.4(2) . . ?
O1 Co1 N3 87.23(19) 3_656 . ?
O1 Co1 N3 166.4(2) 3_656 3_656 ?
N2 Co1 N2 172.1(3) . 3_656 ?
N2 Co1 N3 97.01(19) 3_656 . ?
N2 Co1 N3 76.94(19) . . ?
N2 Co1 N3 76.94(19) 3_656 3_656 ?
N2 Co1 N3 97.01(19) . 3_656 ?
N3 Co1 N3 81.8(3) 3_656 . ?
N4 O1 Co1 118.9(4) . . ?
C1 N2 Co1 114.6(4) . . ?
C1 N2 C5 117.4(5) . . ?
C5 N2 Co1 127.9(4) . . ?
C6 N3 Co1 105.7(4) . . ?
C6 N3 C7 110.1(5) . . ?
C6 N3 C8 111.0(5) . . ?
C7 N3 Co1 114.0(4) . . ?
C7 N3 C8 109.1(5) . . ?
C8 N3 Co1 106.9(4) . . ?
O2 N4 O1 115.9(6) . . ?
N2 C1 C2 122.6(5) . . ?
N2 C1 C6 115.2(5) . . ?
C2 C1 C6 122.2(5) . . ?
C1 C2 H2 120.5 . . ?
C3 C2 C1 119.1(6) . . ?
C3 C2 H2 120.5 . . ?
C2 C3 H3 120.4 . . ?
C4 C3 C2 119.1(6) . . ?
C4 C3 H3 120.4 . . ?
C3 C4 H4 120.4 . . ?
C3 C4 C5 119.1(6) . . ?
C5 C4 H4 120.4 . . ?
N2 C5 C4 122.6(6) . . ?
N2 C5 H5 118.7 . . ?
C4 C5 H5 118.7 . . ?
N3 C6 C1 110.2(5) . . ?
N3 C6 H6A 109.6 . . ?
N3 C6 H6B 109.6 . . ?
C1 C6 H6A 109.6 . . ?
C1 C6 H6B 109.6 . . ?
H6A C6 H6B 108.1 . . ?
N3 C7 H7A 109.5 . . ?
N3 C7 H7B 109.5 . . ?
N3 C7 H7C 109.5 . . ?
H7A C7 H7B 109.5 . . ?
H7A C7 H7C 109.5 . . ?
H7B C7 H7C 109.5 . . ?
N3 C8 C8 110.2(4) . 3_656 ?
N3 C8 H8A 109.6 . . ?
N3 C8 H8B 109.6 . . ?
C8 C8 H8A 109.6 3_656 . ?
C8 C8 H8B 109.6 3_656 . ?
H8A C8 H8B 108.1 . . ?

loop_
_geom_bond_atom_site_label_1
_geom_bond_atom_site_label_2
_geom_bond_distance
_geom_bond_site_symmetry_2
_geom_bond_publ_flag
Co1 O1 2.067(4) 3_656 ?
Co1 O1 2.067(4) . ?
Co1 N2 2.153(5) 3_656 ?
Co1 N2 2.153(5) . ?
Co1 N3 2.184(5) 3_656 ?
Co1 N3 2.184(5) . ?
O1 N4 1.270(7) . ?
O2 N4 1.216(7) . ?
N2 C1 1.345(8) . ?
N2 C5 1.350(8) . ?
N3 C6 1.473(9) . ?
N3 C7 1.481(7) . ?
N3 C8 1.493(9) . ?
C1 C2 1.384(9) . ?
C1 C6 1.511(8) . ?
C2 H2 0.9500 . ?
C2 C3 1.376(9) . ?
C3 H3 0.9500 . ?
C3 C4 1.370(9) . ?
C4 H4 0.9500 . ?
C4 C5 1.383(9) . ?
C5 H5 0.9500 . ?
C6 H6A 0.9900 . ?
C6 H6B 0.9900 . ?
C7 H7A 0.9800 . ?
C7 H7B 0.9800 . ?
C7 H7C 0.9800 . ?
C8 C8 1.503(16) 3_656 ?
C8 H8A 0.9900 . ?
C8 H8B 0.9900 . ?

loop_
_geom_torsion_atom_site_label_1
_geom_torsion_atom_site_label_2
_geom_torsion_atom_site_label_3
_geom_torsion_atom_site_label_4
_geom_torsion
_geom_torsion_site_symmetry_1
_geom_torsion_site_symmetry_2
_geom_torsion_site_symmetry_3
_geom_torsion_site_symmetry_4
_geom_torsion_publ_flag
Co1 O1 N4 O2 178.6(4) . . . . ?
Co1 N2 C1 C2 -179.6(5) . . . . ?
Co1 N2 C1 C6 2.3(7) . . . . ?
Co1 N2 C5 C4 179.4(5) . . . . ?
Co1 N3 C6 C1 44.4(6) . . . . ?
Co1 N3 C8 C8 40.7(7) . . . 3_656 ?
N2 C1 C2 C3 0.3(10) . . . . ?
N2 C1 C6 N3 -32.5(8) . . . . ?
C1 N2 C5 C4 1.0(9) . . . . ?
C1 C2 C3 C4 0.4(10) . . . . ?
C2 C1 C6 N3 149.4(6) . . . . ?
C2 C3 C4 C5 -0.3(10) . . . . ?
C3 C4 C5 N2 -0.4(10) . . . . ?
C5 N2 C1 C2 -1.0(9) . . . . ?
C5 N2 C1 C6 -179.0(6) . . . . ?
C6 N3 C8 C8 155.5(6) . . . 3_656 ?
C6 C1 C2 C3 178.2(6) . . . . ?
C7 N3 C6 C1 167.9(5) . . . . ?
C7 N3 C8 C8 -83.0(7) . . . 3_656 ?
C8 N3 C6 C1 -71.2(7) . . . . ?
